data_7249400
loop_
_publ_author_name
'Zhang, Hong'
'Jiang, Yunhe'
'Sun, Xiaoxue'
'Liang, Tianyu'
'Wang, Xiang'
'Li, Yang'

_publ_section_title
;
 A new synthesis of indolo[2,3-b]quinolines from
 3-acetyl-N-alkyl-2-chloroindoles with 2-aminobenzophenone
;
_journal_issue 42
_journal_name_full 'RSC Advances'
_journal_page_first 30707
_journal_page_last 30712
_journal_paper_doi 10.1039/D4RA05176A
_journal_volume 14
_journal_year 2024
_chemical_formula_moiety 'C24 H19 Cl N2'
_chemical_formula_sum 'C24 H19 Cl N2'
_chemical_formula_weight 370.86
_space_group_crystal_system orthorhombic
_space_group_IT_number 61
_space_group_name_Hall '-P 2ac 2ab'
_space_group_name_H-M_alt 'P b c a'
_atom_sites_solution_hydrogens geom
_audit_creation_date 2024-07-03
_audit_creation_method
;
Olex2 1.3-alpha
(compiled 2020.11.12 svn.r5f609507 for OlexSys, GUI svn.r6408)
;
_audit_update_record
;
2024-07-03 deposited with the CCDC.	2024-09-17 downloaded from the CCDC.
;
_cell_angle_alpha 90
_cell_angle_beta 90
_cell_angle_gamma 90
_cell_formula_units_Z 8
_cell_length_a 8.5868(4)
_cell_length_b 13.6623(6)
_cell_length_c 31.9980(16)
_cell_measurement_reflns_used 5019
_cell_measurement_temperature 296(2)
_cell_measurement_theta_max 24.912
_cell_measurement_theta_min 2.546
_cell_volume 3753.9(3)
_computing_cell_refinement 'SAINT v8.34A (Bruker, 2013)'
_computing_data_reduction 'SAINT v8.34A (Bruker, 2013)'
_computing_molecular_graphics 'Olex2 1.3-alpha (Dolomanov et al., 2009)'
_computing_publication_material 'Olex2 1.3-alpha (Dolomanov et al., 2009)'
_computing_structure_refinement 'SHELXL 2018/3 (Sheldrick, 2015)'
_computing_structure_solution 'SHELXS-97 (Sheldrick, 1990)'
_diffrn_ambient_temperature 293(2)
_diffrn_measured_fraction_theta_full 1.000
_diffrn_measured_fraction_theta_max 0.998
_diffrn_measurement_device_type 'Bruker P4'
_diffrn_measurement_method '\w scans'
_diffrn_radiation_monochromator graphite
_diffrn_radiation_type MoK\a
_diffrn_radiation_wavelength 0.71073
_diffrn_reflns_av_R_equivalents 0.0429
_diffrn_reflns_av_unetI/netI 0.0332
_diffrn_reflns_Laue_measured_fraction_full 1.000
_diffrn_reflns_Laue_measured_fraction_max 0.998
_diffrn_reflns_limit_h_max 11
_diffrn_reflns_limit_h_min -10
_diffrn_reflns_limit_k_max 18
_diffrn_reflns_limit_k_min -11
_diffrn_reflns_limit_l_max 41
_diffrn_reflns_limit_l_min -42
_diffrn_reflns_number 26661
_diffrn_reflns_point_group_measured_fraction_full 1.000
_diffrn_reflns_point_group_measured_fraction_max 0.998
_diffrn_reflns_theta_full 25.242
_diffrn_reflns_theta_max 28.502
_diffrn_reflns_theta_min 2.546
_diffrn_source_current 30.0
_diffrn_source_power 1.2
_diffrn_source_voltage 40.0
_exptl_absorpt_coefficient_mu 0.214
_exptl_absorpt_correction_T_max 0.977
_exptl_absorpt_correction_T_min 0.968
_exptl_absorpt_correction_type none
_exptl_absorpt_process_details SADABS
_exptl_crystal_colour yellow
_exptl_crystal_colour_primary yellow
_exptl_crystal_density_diffrn 1.312
_exptl_crystal_density_method 'not measured'
_exptl_crystal_description BLOCK
_exptl_crystal_F_000 1552
_exptl_crystal_size_max 0.15
_exptl_crystal_size_mid 0.13
_exptl_crystal_size_min 0.11
_refine_diff_density_max 0.392
_refine_diff_density_min -0.298
_refine_diff_density_rms 0.045
_refine_ls_extinction_method none
_refine_ls_goodness_of_fit_ref 1.087
_refine_ls_hydrogen_treatment constr
_refine_ls_matrix_type full
_refine_ls_number_parameters 244
_refine_ls_number_reflns 4760
_refine_ls_number_restraints 0
_refine_ls_restrained_S_all 1.087
_refine_ls_R_factor_all 0.0963
_refine_ls_R_factor_gt 0.0612
_refine_ls_shift/su_max 0.000
_refine_ls_shift/su_mean 0.000
_refine_ls_structure_factor_coef Fsqd
_refine_ls_weighting_details 'w=1/[\s^2^(Fo^2^)+(0.0660P)^2^+1.9746P] where P=(Fo^2^+2Fc^2^)/3'
_refine_ls_weighting_scheme calc
_refine_ls_wR_factor_gt 0.1475
_refine_ls_wR_factor_ref 0.1650
_reflns_Friedel_coverage 0.000
_reflns_number_gt 3184
_reflns_number_total 4760
_reflns_threshold_expression 'I > 2\s(I)'
_cod_data_source_file d4ra05176a2.cif
_cod_data_source_block 2
_cod_database_code 7249400
_shelx_shelxl_version_number 2018/3
_shelx_space_group_comment
;
The symmetry employed for this shelxl refinement is uniquely defined
by the following loop, which should always be used as a source of
symmetry information in preference to the above space-group names.
They are only intended as comments.
;
_olex2_refinement_description
;
1. Fixed Uiso
 At 1.2 times of:
  All C(H) groups, All C(H,H) groups
 At 1.5 times of:
  All C(H,H,H) groups
2.a Secondary CH2 refined with riding coordinates:
 C22(H22A,H22B)
2.b Me refined with riding coordinates:
 C23(H23A,H23B,H23C), C24(H24A,H24B,H24C)
2.c Aromatic/amide H refined with riding coordinates:
 C19(H19), C5(H5), C2(H2), C17(H17), C15(H15), C12(H12), C3(H3), C11(H11),
 C13(H13), C14(H14), C4(H4)
;
_olex2_submission_special_instructions 'No special instructions were received'

loop_
_space_group_symop_operation_xyz
'x, y, z'
'-x+1/2, -y, z+1/2'
'x+1/2, -y+1/2, -z'
'-x, y+1/2, -z+1/2'
'-x, -y, -z'
'x-1/2, y, -z-1/2'
'-x-1/2, y-1/2, z'
'x, -y-1/2, z-1/2'

loop_
_atom_site_label
_atom_site_type_symbol
_atom_site_fract_x
_atom_site_fract_y
_atom_site_fract_z
_atom_site_U_iso_or_equiv
_atom_site_adp_type
_atom_site_occupancy
_atom_site_site_symmetry_order
_atom_site_calc_flag
_atom_site_refinement_flags_posn
_atom_site_refinement_flags_adp
_atom_site_refinement_flags_occupancy
_atom_site_disorder_assembly
_atom_site_disorder_group
Cl1 Cl 0.09971(8) 0.47286(5) 0.92778(3) 0.0646(2) Uani 1 1 d . . . . .
N1 N 0.3203(2) 0.16394(14) 0.81455(6) 0.0408(5) Uani 1 1 d . . . . .
C9 C 0.4635(3) 0.14434(15) 0.83220(7) 0.0360(5) Uani 1 1 d . . . . .
C8 C 0.4831(3) 0.20360(15) 0.86872(6) 0.0338(5) Uani 1 1 d . . . . .
N2 N 0.5632(2) 0.08094(13) 0.81695(6) 0.0406(5) Uani 1 1 d . . . . .
C6 C 0.7330(3) 0.12894(15) 0.87578(7) 0.0366(5) Uani 1 1 d . . . . .
C7 C 0.6183(3) 0.19516(15) 0.89131(7) 0.0350(5) Uani 1 1 d . . . . .
C16 C 0.3425(2) 0.26180(15) 0.87230(7) 0.0347(5) Uani 1 1 d . . . . .
C10 C 0.6391(2) 0.25058(16) 0.93118(7) 0.0357(5) Uani 1 1 d . . . . .
C21 C 0.2454(3) 0.23689(16) 0.83812(7) 0.0358(5) Uani 1 1 d . . . . .
C20 C 0.1023(3) 0.28383(16) 0.83168(7) 0.0409(5) Uani 1 1 d . . . . .
C1 C 0.6992(3) 0.07351(16) 0.83892(7) 0.0387(5) Uani 1 1 d . . . . .
C19 C 0.0634(3) 0.35606(17) 0.86042(8) 0.0450(6) Uani 1 1 d . . . . .
H19 H -0.030089 0.389543 0.857084 0.054 Uiso 1 1 calc R U . . .
C18 C 0.1584(3) 0.38006(16) 0.89383(8) 0.0428(5) Uani 1 1 d . . . . .
C5 C 0.8792(3) 0.11565(18) 0.89543(8) 0.0469(6) Uani 1 1 d . . . . .
H5 H 0.902870 0.151166 0.919395 0.056 Uiso 1 1 calc R U . . .
C2 C 0.8125(3) 0.00628(17) 0.82420(8) 0.0468(6) Uani 1 1 d . . . . .
H2 H 0.791464 -0.031250 0.800616 0.056 Uiso 1 1 calc R U . . .
C17 C 0.2981(3) 0.33344(16) 0.90079(7) 0.0386(5) Uani 1 1 d . . . . .
H17 H 0.360356 0.349216 0.923604 0.046 Uiso 1 1 calc R U . . .
C22 C -0.0093(3) 0.2652(2) 0.79593(8) 0.0503(6) Uani 1 1 d . . . . .
H22A H -0.114924 0.277222 0.805393 0.060 Uiso 1 1 calc R U . . .
H22B H -0.002259 0.196993 0.787684 0.060 Uiso 1 1 calc R U . . .
C15 C 0.5869(4) 0.21037(19) 0.96817(8) 0.0583(7) Uani 1 1 d . . . . .
H15 H 0.546023 0.147319 0.968206 0.070 Uiso 1 1 calc R U . . .
C12 C 0.7080(4) 0.3956(2) 0.96899(10) 0.0660(8) Uani 1 1 d . . . . .
H12 H 0.749142 0.458584 0.969183 0.079 Uiso 1 1 calc R U . . .
C3 C 0.9516(3) -0.00405(19) 0.84410(8) 0.0544(7) Uani 1 1 d . . . . .
H3 H 1.024588 -0.048389 0.833971 0.065 Uiso 1 1 calc R U . . .
C23 C 0.0243(4) 0.3294(2) 0.75826(9) 0.0670(8) Uani 1 1 d . . . . .
H23A H -0.049158 0.315062 0.736476 0.100 Uiso 1 1 calc R U . . .
H23B H 0.015265 0.397008 0.766094 0.100 Uiso 1 1 calc R U . . .
H23C H 0.127910 0.316794 0.748388 0.100 Uiso 1 1 calc R U . . .
C11 C 0.7010(3) 0.34363(19) 0.93192(8) 0.0525(6) Uani 1 1 d . . . . .
H11 H 0.738304 0.371615 0.907384 0.063 Uiso 1 1 calc R U . . .
C24 C 0.2640(3) 0.1100(2) 0.77846(8) 0.0553(7) Uani 1 1 d . . . . .
H24A H 0.162891 0.133815 0.770729 0.083 Uiso 1 1 calc R U . . .
H24B H 0.334795 0.118739 0.755538 0.083 Uiso 1 1 calc R U . . .
H24C H 0.257212 0.041658 0.785265 0.083 Uiso 1 1 calc R U . . .
C13 C 0.6548(4) 0.3550(2) 1.00536(9) 0.0678(8) Uani 1 1 d . . . . .
H13 H 0.659682 0.390206 1.030198 0.081 Uiso 1 1 calc R U . . .
C14 C 0.5943(4) 0.2622(2) 1.00505(9) 0.0711(9) Uani 1 1 d . . . . .
H14 H 0.558236 0.234256 1.029720 0.085 Uiso 1 1 calc R U . . .
C4 C 0.9857(3) 0.05154(19) 0.87971(9) 0.0551(7) Uani 1 1 d . . . . .
H4 H 1.081826 0.044640 0.892746 0.066 Uiso 1 1 calc R U . . .

loop_
_atom_site_aniso_label
_atom_site_aniso_U_11
_atom_site_aniso_U_22
_atom_site_aniso_U_33
_atom_site_aniso_U_23
_atom_site_aniso_U_13
_atom_site_aniso_U_12
Cl1 0.0523(4) 0.0537(4) 0.0879(6) -0.0228(3) 0.0027(4) 0.0122(3)
N1 0.0442(11) 0.0438(11) 0.0344(10) -0.0059(8) -0.0043(9) -0.0019(9)
C9 0.0401(12) 0.0359(11) 0.0320(11) 0.0019(9) 0.0018(9) -0.0018(9)
C8 0.0361(12) 0.0345(10) 0.0308(11) -0.0001(8) 0.0017(9) -0.0006(9)
N2 0.0478(12) 0.0402(10) 0.0337(10) -0.0017(8) 0.0047(9) 0.0024(9)
C6 0.0396(12) 0.0344(11) 0.0358(12) 0.0047(9) 0.0040(9) 0.0023(9)
C7 0.0380(12) 0.0327(10) 0.0343(11) 0.0017(8) 0.0026(9) -0.0012(9)
C16 0.0331(11) 0.0347(10) 0.0364(11) 0.0019(8) 0.0011(9) -0.0035(9)
C10 0.0319(11) 0.0387(11) 0.0363(11) -0.0022(9) -0.0036(9) 0.0033(9)
C21 0.0348(11) 0.0363(11) 0.0362(11) 0.0035(9) 0.0001(9) -0.0055(9)
C20 0.0351(12) 0.0418(12) 0.0457(13) 0.0076(10) -0.0026(10) -0.0075(10)
C1 0.0473(13) 0.0341(11) 0.0348(12) 0.0050(9) 0.0081(10) 0.0022(10)
C19 0.0309(12) 0.0429(12) 0.0613(16) 0.0082(11) -0.0008(11) 0.0016(10)
C18 0.0363(12) 0.0363(11) 0.0558(15) -0.0003(10) 0.0043(11) 0.0006(10)
C5 0.0441(14) 0.0457(13) 0.0507(15) 0.0011(11) -0.0038(11) 0.0052(11)
C2 0.0606(16) 0.0400(12) 0.0397(13) 0.0024(10) 0.0125(12) 0.0099(11)
C17 0.0370(12) 0.0380(11) 0.0407(12) -0.0027(9) 0.0012(10) -0.0020(9)
C22 0.0382(13) 0.0548(14) 0.0579(16) 0.0062(12) -0.0114(12) -0.0069(11)
C15 0.088(2) 0.0470(14) 0.0400(14) -0.0004(11) 0.0035(14) -0.0121(14)
C12 0.069(2) 0.0587(16) 0.070(2) -0.0239(15) 0.0077(16) -0.0213(15)
C3 0.0594(17) 0.0479(14) 0.0560(16) 0.0073(12) 0.0140(13) 0.0181(12)
C23 0.074(2) 0.0714(19) 0.0554(18) 0.0126(14) -0.0148(15) -0.0106(16)
C11 0.0563(16) 0.0501(14) 0.0512(15) -0.0056(12) 0.0070(12) -0.0135(12)
C24 0.0568(16) 0.0632(16) 0.0458(15) -0.0160(12) -0.0075(13) -0.0075(13)
C13 0.073(2) 0.079(2) 0.0515(17) -0.0284(15) -0.0015(15) -0.0099(16)
C14 0.105(3) 0.0701(19) 0.0379(15) -0.0034(13) 0.0052(16) -0.0111(18)
C4 0.0451(15) 0.0542(15) 0.0661(18) 0.0070(13) -0.0023(13) 0.0137(12)

loop_
_atom_type_symbol
_atom_type_description
_atom_type_scat_dispersion_real
_atom_type_scat_dispersion_imag
_atom_type_scat_source
C C 0.0033 0.0016 'International Tables Vol C Tables 4.2.6.8 and 6.1.1.4'
H H 0.0000 0.0000 'International Tables Vol C Tables 4.2.6.8 and 6.1.1.4'
N N 0.0061 0.0033 'International Tables Vol C Tables 4.2.6.8 and 6.1.1.4'
Cl Cl 0.1484 0.1585 'International Tables Vol C Tables 4.2.6.8 and 6.1.1.4'

loop_
_geom_angle_atom_site_label_1
_geom_angle_atom_site_label_2
_geom_angle_atom_site_label_3
_geom_angle
_geom_angle_site_symmetry_1
_geom_angle_site_symmetry_3
_geom_angle_publ_flag
C9 N1 C21 109.02(18) . . ?
C9 N1 C24 121.6(2) . . ?
C21 N1 C24 129.4(2) . . ?
N1 C9 C8 109.22(19) . . ?
N2 C9 N1 123.9(2) . . ?
N2 C9 C8 126.9(2) . . ?
C9 C8 C16 106.07(18) . . ?
C7 C8 C9 118.81(19) . . ?
C7 C8 C16 135.13(19) . . ?
C9 N2 C1 114.54(19) . . ?
C7 C6 C1 118.8(2) . . ?
C5 C6 C7 122.6(2) . . ?
C5 C6 C1 118.5(2) . . ?
C8 C7 C6 117.0(2) . . ?
C8 C7 C10 120.55(19) . . ?
C6 C7 C10 122.4(2) . . ?
C21 C16 C8 107.30(18) . . ?
C17 C16 C8 131.7(2) . . ?
C17 C16 C21 120.9(2) . . ?
C15 C10 C7 119.5(2) . . ?
C11 C10 C7 121.9(2) . . ?
C11 C10 C15 118.6(2) . . ?
N1 C21 C16 108.37(19) . . ?
C20 C21 N1 130.3(2) . . ?
C20 C21 C16 121.3(2) . . ?
C21 C20 C22 126.1(2) . . ?
C19 C20 C21 116.0(2) . . ?
C19 C20 C22 117.8(2) . . ?
N2 C1 C6 123.9(2) . . ?
N2 C1 C2 117.6(2) . . ?
C2 C1 C6 118.5(2) . . ?
C20 C19 H19 118.7 . . ?
C18 C19 C20 122.5(2) . . ?
C18 C19 H19 118.7 . . ?
C19 C18 Cl1 118.87(18) . . ?
C17 C18 Cl1 119.19(19) . . ?
C17 C18 C19 121.9(2) . . ?
C6 C5 H5 119.5 . . ?
C4 C5 C6 120.9(2) . . ?
C4 C5 H5 119.5 . . ?
C1 C2 H2 119.5 . . ?
C3 C2 C1 120.9(2) . . ?
C3 C2 H2 119.5 . . ?
C16 C17 H17 121.4 . . ?
C18 C17 C16 117.3(2) . . ?
C18 C17 H17 121.4 . . ?
C20 C22 H22A 109.1 . . ?
C20 C22 H22B 109.1 . . ?
C20 C22 C23 112.5(2) . . ?
H22A C22 H22B 107.8 . . ?
C23 C22 H22A 109.1 . . ?
C23 C22 H22B 109.1 . . ?
C10 C15 H15 119.5 . . ?
C14 C15 C10 121.0(3) . . ?
C14 C15 H15 119.5 . . ?
C11 C12 H12 119.8 . . ?
C13 C12 H12 119.8 . . ?
C13 C12 C11 120.4(3) . . ?
C2 C3 H3 119.7 . . ?
C2 C3 C4 120.5(2) . . ?
C4 C3 H3 119.7 . . ?
C22 C23 H23A 109.5 . . ?
C22 C23 H23B 109.5 . . ?
C22 C23 H23C 109.5 . . ?
H23A C23 H23B 109.5 . . ?
H23A C23 H23C 109.5 . . ?
H23B C23 H23C 109.5 . . ?
C10 C11 C12 120.3(2) . . ?
C10 C11 H11 119.8 . . ?
C12 C11 H11 119.8 . . ?
N1 C24 H24A 109.5 . . ?
N1 C24 H24B 109.5 . . ?
N1 C24 H24C 109.5 . . ?
H24A C24 H24B 109.5 . . ?
H24A C24 H24C 109.5 . . ?
H24B C24 H24C 109.5 . . ?
C12 C13 H13 120.1 . . ?
C12 C13 C14 119.7(3) . . ?
C14 C13 H13 120.1 . . ?
C15 C14 H14 120.0 . . ?
C13 C14 C15 120.0(3) . . ?
C13 C14 H14 120.0 . . ?
C5 C4 C3 120.6(3) . . ?
C5 C4 H4 119.7 . . ?
C3 C4 H4 119.7 . . ?

loop_
_geom_bond_atom_site_label_1
_geom_bond_atom_site_label_2
_geom_bond_distance
_geom_bond_site_symmetry_2
_geom_bond_publ_flag
Cl1 C18 1.744(2) . ?
N1 C9 1.379(3) . ?
N1 C21 1.406(3) . ?
N1 C24 1.453(3) . ?
C9 C8 1.432(3) . ?
C9 N2 1.312(3) . ?
C8 C7 1.372(3) . ?
C8 C16 1.450(3) . ?
N2 C1 1.367(3) . ?
C6 C7 1.427(3) . ?
C6 C1 1.431(3) . ?
C6 C5 1.416(3) . ?
C7 C10 1.494(3) . ?
C16 C21 1.417(3) . ?
C16 C17 1.391(3) . ?
C10 C15 1.380(3) . ?
C10 C11 1.378(3) . ?
C21 C20 1.401(3) . ?
C20 C19 1.390(3) . ?
C20 C22 1.514(3) . ?
C1 C2 1.419(3) . ?
C19 H19 0.9300 . ?
C19 C18 1.384(3) . ?
C18 C17 1.376(3) . ?
C5 H5 0.9300 . ?
C5 C4 1.362(3) . ?
C2 H2 0.9300 . ?
C2 C3 1.361(4) . ?
C17 H17 0.9300 . ?
C22 H22A 0.9700 . ?
C22 H22B 0.9700 . ?
C22 C23 1.519(4) . ?
C15 H15 0.9300 . ?
C15 C14 1.378(4) . ?
C12 H12 0.9300 . ?
C12 C11 1.384(4) . ?
C12 C13 1.368(4) . ?
C3 H3 0.9300 . ?
C3 C4 1.400(4) . ?
C23 H23A 0.9600 . ?
C23 H23B 0.9600 . ?
C23 H23C 0.9600 . ?
C11 H11 0.9300 . ?
C24 H24A 0.9600 . ?
C24 H24B 0.9600 . ?
C24 H24C 0.9600 . ?
C13 H13 0.9300 . ?
C13 C14 1.370(4) . ?
C14 H14 0.9300 . ?
C4 H4 0.9300 . ?

loop_
_geom_torsion_atom_site_label_1
_geom_torsion_atom_site_label_2
_geom_torsion_atom_site_label_3
_geom_torsion_atom_site_label_4
_geom_torsion
_geom_torsion_site_symmetry_1
_geom_torsion_site_symmetry_2
_geom_torsion_site_symmetry_3
_geom_torsion_site_symmetry_4
_geom_torsion_publ_flag
Cl1 C18 C17 C16 -178.24(17) . . . . ?
N1 C9 C8 C7 179.67(19) . . . . ?
N1 C9 C8 C16 -0.4(2) . . . . ?
N1 C9 N2 C1 179.2(2) . . . . ?
N1 C21 C20 C19 -177.9(2) . . . . ?
N1 C21 C20 C22 0.0(4) . . . . ?
C9 N1 C21 C16 -1.7(2) . . . . ?
C9 N1 C21 C20 176.9(2) . . . . ?
C9 C8 C7 C6 1.8(3) . . . . ?
C9 C8 C7 C10 -175.86(19) . . . . ?
C9 C8 C16 C21 -0.7(2) . . . . ?
C9 C8 C16 C17 -178.1(2) . . . . ?
C9 N2 C1 C6 0.4(3) . . . . ?
C9 N2 C1 C2 -180.0(2) . . . . ?
C8 C9 N2 C1 -0.6(3) . . . . ?
C8 C7 C10 C15 87.0(3) . . . . ?
C8 C7 C10 C11 -89.2(3) . . . . ?
C8 C16 C21 N1 1.5(2) . . . . ?
C8 C16 C21 C20 -177.35(19) . . . . ?
C8 C16 C17 C18 175.8(2) . . . . ?
N2 C9 C8 C7 -0.5(3) . . . . ?
N2 C9 C8 C16 179.5(2) . . . . ?
N2 C1 C2 C3 179.0(2) . . . . ?
C6 C7 C10 C15 -90.6(3) . . . . ?
C6 C7 C10 C11 93.3(3) . . . . ?
C6 C1 C2 C3 -1.3(3) . . . . ?
C6 C5 C4 C3 -1.2(4) . . . . ?
C7 C8 C16 C21 179.3(2) . . . . ?
C7 C8 C16 C17 1.8(4) . . . . ?
C7 C6 C1 N2 1.0(3) . . . . ?
C7 C6 C1 C2 -178.7(2) . . . . ?
C7 C6 C5 C4 179.9(2) . . . . ?
C7 C10 C15 C14 -175.4(3) . . . . ?
C7 C10 C11 C12 175.2(3) . . . . ?
C16 C8 C7 C6 -178.1(2) . . . . ?
C16 C8 C7 C10 4.2(4) . . . . ?
C16 C21 C20 C19 0.6(3) . . . . ?
C16 C21 C20 C22 178.6(2) . . . . ?
C10 C15 C14 C13 -0.3(5) . . . . ?
C21 N1 C9 C8 1.3(2) . . . . ?
C21 N1 C9 N2 -178.5(2) . . . . ?
C21 C16 C17 C18 -1.3(3) . . . . ?
C21 C20 C19 C18 -0.7(3) . . . . ?
C21 C20 C22 C23 -89.2(3) . . . . ?
C20 C19 C18 Cl1 179.28(18) . . . . ?
C20 C19 C18 C17 -0.2(4) . . . . ?
C1 C6 C7 C8 -2.0(3) . . . . ?
C1 C6 C7 C10 175.57(19) . . . . ?
C1 C6 C5 C4 0.0(4) . . . . ?
C1 C2 C3 C4 0.1(4) . . . . ?
C19 C20 C22 C23 88.7(3) . . . . ?
C19 C18 C17 C16 1.2(3) . . . . ?
C5 C6 C7 C8 178.1(2) . . . . ?
C5 C6 C7 C10 -4.3(3) . . . . ?
C5 C6 C1 N2 -179.1(2) . . . . ?
C5 C6 C1 C2 1.2(3) . . . . ?
C2 C3 C4 C5 1.1(4) . . . . ?
C17 C16 C21 N1 179.25(19) . . . . ?
C17 C16 C21 C20 0.4(3) . . . . ?
C22 C20 C19 C18 -178.9(2) . . . . ?
C15 C10 C11 C12 -1.0(4) . . . . ?
C12 C13 C14 C15 -0.2(5) . . . . ?
C11 C10 C15 C14 0.8(4) . . . . ?
C11 C12 C13 C14 0.0(5) . . . . ?
C24 N1 C9 C8 -176.0(2) . . . . ?
C24 N1 C9 N2 4.1(3) . . . . ?
C24 N1 C21 C16 175.3(2) . . . . ?
C24 N1 C21 C20 -6.0(4) . . . . ?
C13 C12 C11 C10 0.6(5) . . . . ?
